data_2232822
loop_
_publ_author_name
'Li, Chuan-Qiang'
'Qiu, Wen-Ge'
'He, Hong'
'Wang, Xiuguang'

_publ_section_title
;
 Poly[[\m-aqua-triaqua[\m~6~-1,3,4,6-tetrakis(carboxylatomethyl)-7,8-diphenylglycoluril]dizinc]
 monohydrate]
;
_journal_coeditor_code KP2362
_journal_issue 12
_journal_name_full 'Acta Crystallographica Section E'
_journal_page_first m1818
_journal_page_last m1819
_journal_paper_doi 10.1107/S1600536811049191
_journal_volume 67
_journal_year 2011
_chemical_formula_iupac '[Zn2 (C24 H18 N4 O10) (H2 O)4], H2 O'
_chemical_formula_moiety 'C24 H26 N4 O14 Zn2, H2 O'
_chemical_formula_sum 'C24 H28 N4 O15 Zn2'
_chemical_formula_weight 743.24
_chemical_name_systematic
;
Poly[[\m-aqua-triaqua[\m~6~-1,3,4,6-tetrakis(carboxylatomethyl)-
7,8-diphenylglycoluril]dizinc] monohydrate]
;
_space_group_IT_number 61
_symmetry_cell_setting orthorhombic
_symmetry_space_group_name_Hall '-P 2ac 2ab'
_symmetry_space_group_name_H-M 'P b c a'
_atom_sites_solution_hydrogens geom
_atom_sites_solution_primary direct
_atom_sites_solution_secondary difmap
_cell_angle_alpha 90.00
_cell_angle_beta 90.00
_cell_angle_gamma 90.00
_cell_formula_units_Z 8
_cell_length_a 18.091(4)
_cell_length_b 15.245(3)
_cell_length_c 19.007(4)
_cell_measurement_reflns_used 11423
_cell_measurement_temperature 113(2)
_cell_measurement_theta_max 27.864
_cell_measurement_theta_min 2.421
_cell_volume 5242.1(19)
_computing_cell_refinement 'CrystalClear (Rigaku/MSC, 2005)'
_computing_data_collection 'CrystalClear (Rigaku/MSC, 2005)'
_computing_data_reduction 'CrystalClear (Rigaku/MSC, 2005)'
_computing_molecular_graphics 'SHELXTL (Sheldrick, 2008)'
_computing_publication_material 'SHELXTL (Sheldrick, 2008)'
_computing_structure_refinement 'SHELXL97 (Sheldrick, 2008)'
_computing_structure_solution 'SHELXS97 (Sheldrick, 2008)'
_diffrn_ambient_temperature 113(2)
_diffrn_detector_area_resol_mean 7.31
_diffrn_measured_fraction_theta_full 0.999
_diffrn_measured_fraction_theta_max 0.999
_diffrn_measurement_device_type 'Rigaku Saturn 70CCD'
_diffrn_measurement_method '\w scans'
_diffrn_radiation_monochromator multilayer
_diffrn_radiation_source 'rotating anode'
_diffrn_radiation_type MoK\a
_diffrn_radiation_wavelength 0.71073
_diffrn_reflns_av_R_equivalents 0.0859
_diffrn_reflns_av_sigmaI/netI 0.0547
_diffrn_reflns_limit_h_max 21
_diffrn_reflns_limit_h_min -21
_diffrn_reflns_limit_k_max 18
_diffrn_reflns_limit_k_min -18
_diffrn_reflns_limit_l_max 22
_diffrn_reflns_limit_l_min -14
_diffrn_reflns_number 33644
_diffrn_reflns_theta_full 25.02
_diffrn_reflns_theta_max 25.02
_diffrn_reflns_theta_min 2.42
_diffrn_standards_decay_% 0
_diffrn_standards_interval_count 0
_diffrn_standards_interval_time 0
_diffrn_standards_number 0
_exptl_absorpt_coefficient_mu 1.920
_exptl_absorpt_correction_T_max 0.8023
_exptl_absorpt_correction_T_min 0.7001
_exptl_absorpt_correction_type multi-scan
_exptl_absorpt_process_details '(CrystalClear; Rigaku/MSC, 2005)'
_exptl_crystal_colour colourless
_exptl_crystal_density_diffrn 1.884
_exptl_crystal_density_method 'not measured'
_exptl_crystal_description rod
_exptl_crystal_F_000 3040
_exptl_crystal_size_max 0.20
_exptl_crystal_size_mid 0.18
_exptl_crystal_size_min 0.12
_refine_diff_density_max 0.613
_refine_diff_density_min -0.847
_refine_ls_extinction_coef 0.0169(7)
_refine_ls_extinction_expression Fc^*^=kFc[1+0.001xFc^2^\l^3^/sin(2\q)]^-1/4^
_refine_ls_extinction_method 'SHELXL97 (Sheldrick, 2008)'
_refine_ls_goodness_of_fit_ref 1.126
_refine_ls_hydrogen_treatment mixed
_refine_ls_matrix_type full
_refine_ls_number_parameters 413
_refine_ls_number_reflns 4616
_refine_ls_number_restraints 3
_refine_ls_restrained_S_all 1.126
_refine_ls_R_factor_all 0.0681
_refine_ls_R_factor_gt 0.0600
_refine_ls_shift/su_max 0.001
_refine_ls_shift/su_mean 0.000
_refine_ls_structure_factor_coef Fsqd
_refine_ls_weighting_details 'calc w=1/[\s^2^(Fo^2^)+(0.0772P)^2^+11.5013P] where P=(Fo^2^+2Fc^2^)/3'
_refine_ls_weighting_scheme calc
_refine_ls_wR_factor_gt 0.1453
_refine_ls_wR_factor_ref 0.1512
_reflns_number_gt 4022
_reflns_number_total 4616
_reflns_threshold_expression I>2sigma(I)
_cod_data_source_file kp2362.cif
_cod_data_source_block I
_cod_original_cell_volume 5242.0(18)
_cod_database_code 2232822
_cod_database_fobs_code 2232822

loop_
_symmetry_equiv_pos_as_xyz
'x, y, z'
'-x+1/2, -y, z+1/2'
'-x, y+1/2, -z+1/2'
'x+1/2, -y+1/2, -z'
'-x, -y, -z'
'x-1/2, y, -z-1/2'
'x, -y-1/2, z-1/2'
'-x-1/2, y-1/2, z'

loop_
_atom_site_type_symbol
_atom_site_label
_atom_site_fract_x
_atom_site_fract_y
_atom_site_fract_z
_atom_site_U_iso_or_equiv
_atom_site_adp_type
_atom_site_calc_flag
_atom_site_refinement_flags
_atom_site_occupancy
_atom_site_symmetry_multiplicity
Zn Zn1 0.31740(3) 0.38833(3) 0.58277(3) 0.0244(2) Uani d . 1 1
Zn Zn2 0.72087(3) 0.09336(4) 0.98785(3) 0.0257(2) Uani d . 1 1
O O1 0.31600(17) 0.3726(2) 0.69057(16) 0.0236(7) Uani d . 1 1
O O2 0.2850(2) 0.5068(2) 0.72587(18) 0.0309(8) Uani d . 1 1
O O3 0.25130(17) 0.2574(2) 0.83197(17) 0.0245(7) Uani d . 1 1
O O4 0.3152(2) 0.1190(2) 0.97441(18) 0.0328(9) Uani d . 1 1
O O5 0.3015(2) -0.0169(2) 0.93205(19) 0.0328(8) Uani d . 1 1
O O6 0.62798(18) 0.1136(2) 0.93178(19) 0.0286(8) Uani d . 1 1
O O7 0.59177(18) -0.0269(2) 0.9208(2) 0.0310(8) Uani d . 1 1
O O8 0.51124(19) 0.2312(2) 1.00804(16) 0.0279(8) Uani d . 1 1
O O9 0.3748(2) 0.4990(2) 1.0069(2) 0.0381(9) Uani d . 1 1
O O10 0.32546(18) 0.3666(2) 0.99074(18) 0.0268(8) Uani d . 1 1
O O11 0.3804(2) 0.2759(2) 0.58136(19) 0.0363(9) Uani d . 1 1
H H11B 0.4266 0.2785 0.5737 0.054 Uiso d R 1 1
H H11A 0.3657 0.2307 0.5593 0.054 Uiso d R 1 1
O O12 0.2201(2) 0.3113(3) 0.5791(2) 0.0416(10) Uani d . 1 1
H H12A 0.2128 0.2941 0.5371 0.062 Uiso d R 1 1
H H12B 0.2266 0.2647 0.6028 0.062 Uiso d R 1 1
O O13 0.24415(19) 0.5017(2) 0.59018(17) 0.0272(7) Uani d . 1 1
H H13A 0.1933 0.4842 0.5818 0.033 Uiso calc R 1 1
H H13B 0.2473 0.5278 0.6366 0.033 Uiso calc R 1 1
O O14 0.67873(19) 0.2110(2) 1.03965(19) 0.0342(8) Uani d . 1 1
H H14B 0.6329 0.2227 1.0421 0.041 Uiso d R 1 1
H H14A 0.6971 0.2307 1.0776 0.041 Uiso d R 1 1
N N1 0.36573(19) 0.3234(2) 0.82313(18) 0.0166(8) Uani d . 1 1
N N2 0.3603(2) 0.1803(2) 0.84462(19) 0.0185(8) Uani d . 1 1
N N3 0.4826(2) 0.1711(2) 0.89992(19) 0.0199(8) Uani d . 1 1
N N4 0.4545(2) 0.3105(2) 0.91913(18) 0.0184(8) Uani d . 1 1
C C1 0.3114(2) 0.4320(3) 0.7363(2) 0.0204(10) Uani d . 1 1
C C2 0.3388(3) 0.4123(3) 0.8108(2) 0.0209(10) Uani d . 1 1
H H2A 0.3783 0.4530 0.8218 0.025 Uiso calc R 1 1
H H2B 0.2986 0.4236 0.8434 0.025 Uiso calc R 1 1
C C3 0.3197(2) 0.2545(3) 0.8337(2) 0.0178(9) Uani d . 1 1
C C4 0.4399(2) 0.1956(3) 0.8382(2) 0.0172(9) Uani d . 1 1
C C5 0.4854(2) 0.2371(3) 0.9482(2) 0.0212(10) Uani d . 1 1
C C6 0.4411(2) 0.3008(3) 0.8433(2) 0.0159(9) Uani d . 1 1
C C7 0.3268(3) 0.0946(3) 0.8513(2) 0.0212(10) Uani d . 1 1
H H7A 0.3583 0.0521 0.8279 0.025 Uiso calc R 1 1
H H7B 0.2798 0.0952 0.8269 0.025 Uiso calc R 1 1
C C8 0.3140(2) 0.0645(3) 0.9261(2) 0.0218(10) Uani d . 1 1
C C9 0.4996(3) 0.0798(3) 0.9173(2) 0.0239(10) Uani d . 1 1
H H9A 0.4768 0.0428 0.8819 0.029 Uiso calc R 1 1
H H9B 0.4762 0.0663 0.9619 0.029 Uiso calc R 1 1
C C10 0.5807(3) 0.0544(3) 0.9226(2) 0.0223(10) Uani d . 1 1
C C11 0.4525(3) 0.3943(3) 0.9552(2) 0.0231(10) Uani d . 1 1
H H11C 0.4686 0.4393 0.9225 0.028 Uiso calc R 1 1
H H11D 0.4883 0.3926 0.9932 0.028 Uiso calc R 1 1
C C12 0.3774(3) 0.4225(3) 0.9862(2) 0.0224(10) Uani d . 1 1
C C13 0.4999(2) 0.3428(3) 0.7982(2) 0.0191(9) Uani d . 1 1
C C14 0.5696(3) 0.3608(3) 0.8253(3) 0.0265(10) Uani d . 1 1
H H14 0.5774 0.3570 0.8735 0.032 Uiso calc R 1 1
C C15 0.6269(3) 0.3841(3) 0.7820(3) 0.0331(12) Uani d . 1 1
H H15 0.6731 0.3968 0.8008 0.040 Uiso calc R 1 1
C C16 0.6152(3) 0.3886(3) 0.7088(3) 0.0353(13) Uani d . 1 1
H H16 0.6545 0.4012 0.6789 0.042 Uiso calc R 1 1
C C17 0.5468(3) 0.3745(3) 0.6818(3) 0.0328(12) Uani d . 1 1
H H17 0.5389 0.3803 0.6337 0.039 Uiso calc R 1 1
C C18 0.4879(3) 0.3512(3) 0.7261(2) 0.0251(10) Uani d . 1 1
H H18 0.4411 0.3413 0.7074 0.030 Uiso calc R 1 1
C C19 0.4733(3) 0.1581(3) 0.7713(2) 0.0203(9) Uani d . 1 1
C C20 0.5502(3) 0.1551(3) 0.7646(3) 0.0277(11) Uani d . 1 1
H H20 0.5799 0.1687 0.8031 0.033 Uiso calc R 1 1
C C21 0.5826(3) 0.1320(3) 0.7011(3) 0.0330(12) Uani d . 1 1
H H21 0.6338 0.1330 0.6963 0.040 Uiso calc R 1 1
C C22 0.5384(3) 0.1072(3) 0.6447(3) 0.0354(13) Uani d . 1 1
H H22 0.5599 0.0916 0.6020 0.042 Uiso calc R 1 1
C C23 0.4627(3) 0.1059(3) 0.6521(3) 0.0366(13) Uani d . 1 1
H H23 0.4333 0.0866 0.6151 0.044 Uiso calc R 1 1
C C24 0.4298(3) 0.1333(3) 0.7148(2) 0.0257(10) Uani d . 1 1
H H24 0.3785 0.1349 0.7185 0.031 Uiso calc R 1 1
O O15 0.7371(3) 0.1916(3) 0.8159(3) 0.0617(13) Uani d D 1 1
H H15A 0.713(4) 0.150(4) 0.799(4) 0.093 Uiso d D 1 1
H H15B 0.757(4) 0.224(4) 0.786(3) 0.093 Uiso d D 1 1

loop_
_atom_site_aniso_label
_atom_site_aniso_U_11
_atom_site_aniso_U_22
_atom_site_aniso_U_33
_atom_site_aniso_U_12
_atom_site_aniso_U_13
_atom_site_aniso_U_23
Zn1 0.0274(4) 0.0245(3) 0.0212(3) -0.0003(2) 0.0003(2) 0.0001(2)
Zn2 0.0249(4) 0.0253(3) 0.0271(4) -0.0041(2) -0.0018(2) 0.0009(2)
O1 0.0285(18) 0.0260(16) 0.0163(16) 0.0054(14) -0.0012(13) -0.0012(14)
O2 0.043(2) 0.0228(17) 0.0272(18) 0.0090(15) -0.0027(15) 0.0014(14)
O3 0.0157(16) 0.0287(17) 0.0289(17) 0.0010(13) 0.0010(14) -0.0010(14)
O4 0.048(2) 0.0281(18) 0.0225(18) -0.0025(16) 0.0010(16) 0.0011(15)
O5 0.048(2) 0.0211(17) 0.0290(18) -0.0078(16) 0.0056(17) 0.0021(15)
O6 0.0238(18) 0.0242(17) 0.038(2) -0.0003(14) -0.0037(16) 0.0008(15)
O7 0.0240(18) 0.0201(16) 0.049(2) 0.0055(14) -0.0008(16) -0.0012(15)
O8 0.0345(19) 0.0334(19) 0.0157(16) 0.0041(15) -0.0071(14) 0.0027(14)
O9 0.034(2) 0.0239(18) 0.056(2) 0.0008(16) 0.0126(18) -0.0084(17)
O10 0.0241(18) 0.0259(17) 0.0303(18) 0.0014(14) 0.0053(14) -0.0036(15)
O11 0.037(2) 0.0284(19) 0.044(2) 0.0042(16) 0.0063(17) -0.0023(16)
O12 0.046(2) 0.046(2) 0.033(2) -0.0173(19) 0.0009(17) -0.0060(17)
O13 0.0264(17) 0.0277(17) 0.0276(17) -0.0007(14) 0.0025(14) 0.0041(14)
O14 0.035(2) 0.0332(19) 0.035(2) -0.0018(16) -0.0008(16) -0.0056(16)
N1 0.0154(18) 0.0180(17) 0.0164(18) 0.0013(14) -0.0004(14) 0.0008(14)
N2 0.0170(18) 0.0179(18) 0.0206(19) -0.0010(14) -0.0007(15) 0.0038(15)
N3 0.024(2) 0.0194(18) 0.0167(18) 0.0047(16) -0.0055(15) 0.0016(15)
N4 0.023(2) 0.0175(18) 0.0144(18) 0.0019(15) -0.0023(15) -0.0001(14)
C1 0.016(2) 0.022(2) 0.023(2) 0.0018(18) -0.0008(18) 0.0038(19)
C2 0.024(2) 0.021(2) 0.018(2) 0.0030(18) 0.0006(19) 0.0003(18)
C3 0.021(2) 0.022(2) 0.0096(19) -0.0013(18) -0.0010(17) 0.0011(17)
C4 0.016(2) 0.018(2) 0.018(2) 0.0002(16) -0.0008(17) 0.0041(17)
C5 0.016(2) 0.026(2) 0.021(2) 0.0006(18) 0.0044(18) 0.0013(19)
C6 0.015(2) 0.017(2) 0.016(2) 0.0012(16) -0.0001(17) 0.0006(17)
C7 0.022(2) 0.019(2) 0.022(2) -0.0054(18) -0.0019(19) 0.0009(18)
C8 0.019(2) 0.025(2) 0.022(2) -0.0014(19) -0.0011(19) -0.001(2)
C9 0.027(3) 0.020(2) 0.025(2) 0.0024(19) -0.005(2) 0.0055(19)
C10 0.025(2) 0.023(2) 0.019(2) 0.005(2) -0.0012(19) 0.0016(19)
C11 0.025(2) 0.024(2) 0.020(2) -0.0045(19) -0.003(2) -0.0044(19)
C12 0.029(3) 0.024(2) 0.014(2) 0.004(2) -0.0019(19) 0.0000(18)
C13 0.019(2) 0.016(2) 0.023(2) 0.0018(17) 0.0044(18) 0.0001(18)
C14 0.025(3) 0.027(2) 0.027(2) -0.001(2) -0.001(2) -0.003(2)
C15 0.021(3) 0.036(3) 0.042(3) -0.005(2) 0.002(2) -0.002(2)
C16 0.034(3) 0.027(3) 0.045(3) 0.001(2) 0.018(3) 0.008(2)
C17 0.035(3) 0.034(3) 0.030(3) 0.007(2) 0.009(2) 0.010(2)
C18 0.022(2) 0.027(2) 0.026(2) 0.004(2) 0.0000(19) 0.007(2)
C19 0.027(2) 0.0133(19) 0.020(2) 0.0019(18) 0.0013(19) 0.0003(17)
C20 0.026(3) 0.027(2) 0.029(3) 0.005(2) 0.001(2) -0.003(2)
C21 0.030(3) 0.034(3) 0.035(3) 0.008(2) 0.008(2) 0.000(2)
C22 0.051(3) 0.035(3) 0.020(3) 0.011(2) 0.011(2) -0.006(2)
C23 0.050(3) 0.040(3) 0.019(2) -0.001(3) -0.007(2) -0.010(2)
C24 0.030(3) 0.027(2) 0.020(2) -0.003(2) 0.000(2) -0.001(2)
O15 0.078(4) 0.044(3) 0.063(3) -0.014(2) 0.023(3) -0.002(2)

loop_
_atom_type_symbol
_atom_type_description
_atom_type_scat_dispersion_real
_atom_type_scat_dispersion_imag
_atom_type_scat_source
C C 0.0033 0.0016 'International Tables Vol C Tables 4.2.6.8 and 6.1.1.4'
H H 0.0000 0.0000 'International Tables Vol C Tables 4.2.6.8 and 6.1.1.4'
N N 0.0061 0.0033 'International Tables Vol C Tables 4.2.6.8 and 6.1.1.4'
O O 0.0106 0.0060 'International Tables Vol C Tables 4.2.6.8 and 6.1.1.4'
Zn Zn 0.2839 1.4301 'International Tables Vol C Tables 4.2.6.8 and 6.1.1.4'

loop_
_geom_angle_atom_site_label_1
_geom_angle_atom_site_label_2
_geom_angle_atom_site_label_3
_geom_angle_site_symmetry_1
_geom_angle_site_symmetry_3
_geom_angle
O11 Zn1 O1 . . 85.56(13)
O11 Zn1 O4 . 7_565 87.28(14)
O1 Zn1 O4 . 7_565 170.01(13)
O11 Zn1 O7 . 3_656 94.52(14)
O1 Zn1 O7 . 3_656 96.54(14)
O4 Zn1 O7 7_565 3_656 90.95(15)
O11 Zn1 O12 . . 89.89(16)
O1 Zn1 O12 . . 87.59(14)
O4 Zn1 O12 7_565 . 85.44(15)
O7 Zn1 O12 3_656 . 174.17(15)
O11 Zn1 O13 . . 175.16(13)
O1 Zn1 O13 . . 91.19(12)
O4 Zn1 O13 7_565 . 95.49(13)
O7 Zn1 O13 3_656 . 89.42(13)
O12 Zn1 O13 . . 86.37(15)
O5 Zn2 O6 5_657 . 109.28(15)
O5 Zn2 O10 5_657 4_557 102.44(15)
O6 Zn2 O10 . 4_557 146.94(14)
O5 Zn2 O13 5_657 3_646 102.22(14)
O6 Zn2 O13 . 3_646 88.84(14)
O10 Zn2 O13 4_557 3_646 93.43(13)
O5 Zn2 O14 5_657 . 93.81(14)
O6 Zn2 O14 . . 79.72(13)
O10 Zn2 O14 4_557 . 89.30(13)
O13 Zn2 O14 3_646 . 162.73(13)
C1 O1 Zn1 . . 127.1(3)
C8 O4 Zn1 . 7_566 134.7(3)
C8 O5 Zn2 . 5_657 133.5(3)
C10 O6 Zn2 . . 122.1(3)
C10 O7 Zn1 . 3_646 137.4(3)
C12 O10 Zn2 . 4_457 120.0(3)
Zn1 O11 H11B . . 120.6
Zn1 O11 H11A . . 120.6
H11B O11 H11A . . 105.1
Zn1 O12 H12A . . 109.4
Zn1 O12 H12B . . 109.4
H12A O12 H12B . . 105.1
Zn2 O13 Zn1 3_656 . 107.08(14)
Zn2 O13 H13A 3_656 . 110.3
Zn1 O13 H13A . . 110.3
Zn2 O13 H13B 3_656 . 110.3
Zn1 O13 H13B . . 110.3
H13A O13 H13B . . 108.6
Zn2 O14 H14B . . 122.5
Zn2 O14 H14A . . 122.4
H14B O14 H14A . . 105.2
C3 N1 C6 . . 110.6(3)
C3 N1 C2 . . 122.5(4)
C6 N1 C2 . . 125.1(3)
C3 N2 C7 . . 122.4(4)
C3 N2 C4 . . 112.6(3)
C7 N2 C4 . . 124.3(3)
C5 N3 C4 . . 111.9(3)
C5 N3 C9 . . 122.9(4)
C4 N3 C9 . . 122.5(4)
C5 N4 C11 . . 122.7(4)
C5 N4 C6 . . 112.5(3)
C11 N4 C6 . . 123.2(3)
O2 C1 O1 . . 124.9(4)
O2 C1 C2 . . 116.7(4)
O1 C1 C2 . . 118.4(4)
N1 C2 C1 . . 116.1(4)
N1 C2 H2A . . 108.3
C1 C2 H2A . . 108.3
N1 C2 H2B . . 108.3
C1 C2 H2B . . 108.3
H2A C2 H2B . . 107.4
O3 C3 N1 . . 125.6(4)
O3 C3 N2 . . 124.9(4)
N1 C3 N2 . . 109.5(4)
N3 C4 N2 . . 114.5(3)
N3 C4 C19 . . 111.6(3)
N2 C4 C19 . . 113.6(3)
N3 C4 C6 . . 101.5(3)
N2 C4 C6 . . 99.7(3)
C19 C4 C6 . . 114.9(3)
O8 C5 N3 . . 125.5(4)
O8 C5 N4 . . 126.0(4)
N3 C5 N4 . . 108.5(4)
N1 C6 N4 . . 112.9(3)
N1 C6 C13 . . 114.2(3)
N4 C6 C13 . . 113.5(3)
N1 C6 C4 . . 102.0(3)
N4 C6 C4 . . 99.3(3)
C13 C6 C4 . . 113.5(3)
N2 C7 C8 . . 114.9(4)
N2 C7 H7A . . 108.5
C8 C7 H7A . . 108.5
N2 C7 H7B . . 108.5
C8 C7 H7B . . 108.5
H7A C7 H7B . . 107.5
O4 C8 O5 . . 126.5(4)
O4 C8 C7 . . 119.3(4)
O5 C8 C7 . . 114.1(4)
N3 C9 C10 . . 117.4(4)
N3 C9 H9A . . 107.9
C10 C9 H9A . . 107.9
N3 C9 H9B . . 107.9
C10 C9 H9B . . 107.9
H9A C9 H9B . . 107.2
O7 C10 O6 . . 127.2(4)
O7 C10 C9 . . 113.8(4)
O6 C10 C9 . . 118.9(4)
N4 C11 C12 . . 116.6(4)
N4 C11 H11C . . 108.1
C12 C11 H11C . . 108.1
N4 C11 H11D . . 108.1
C12 C11 H11D . . 108.1
H11C C11 H11D . . 107.3
O9 C12 O10 . . 125.8(5)
O9 C12 C11 . . 114.8(4)
O10 C12 C11 . . 119.3(4)
C14 C13 C18 . . 119.1(4)
C14 C13 C6 . . 120.9(4)
C18 C13 C6 . . 119.2(4)
C15 C14 C13 . . 121.0(5)
C15 C14 H14 . . 119.5
C13 C14 H14 . . 119.5
C14 C15 C16 . . 119.4(5)
C14 C15 H15 . . 120.3
C16 C15 H15 . . 120.3
C17 C16 C15 . . 120.2(5)
C17 C16 H16 . . 119.9
C15 C16 H16 . . 119.9
C16 C17 C18 . . 120.3(5)
C16 C17 H17 . . 119.8
C18 C17 H17 . . 119.8
C13 C18 C17 . . 119.7(5)
C13 C18 H18 . . 120.1
C17 C18 H18 . . 120.1
C24 C19 C20 . . 119.1(4)
C24 C19 C4 . . 121.8(4)
C20 C19 C4 . . 118.9(4)
C21 C20 C19 . . 120.5(5)
C21 C20 H20 . . 119.8
C19 C20 H20 . . 119.8
C20 C21 C22 . . 119.8(5)
C20 C21 H21 . . 120.1
C22 C21 H21 . . 120.1
C23 C22 C21 . . 119.8(5)
C23 C22 H22 . . 120.1
C21 C22 H22 . . 120.1
C22 C23 C24 . . 120.5(5)
C22 C23 H23 . . 119.7
C24 C23 H23 . . 119.7
C19 C24 C23 . . 120.1(5)
C19 C24 H24 . . 120.0
C23 C24 H24 . . 120.0
H15A O15 H15B . . 114(4)

loop_
_geom_bond_atom_site_label_1
_geom_bond_atom_site_label_2
_geom_bond_site_symmetry_2
_geom_bond_distance
_geom_bond_publ_flag
Zn1 O11 . 2.059(3) yes
Zn1 O1 . 2.063(3) yes
Zn1 O4 7_565 2.063(4) yes
Zn1 O7 3_656 2.091(3) yes
Zn1 O12 . 2.116(4) yes
Zn1 O13 . 2.183(3) yes
Zn2 O5 5_657 1.960(3) yes
Zn2 O6 . 2.014(3) yes
Zn2 O10 4_557 2.030(3) yes
Zn2 O13 3_646 2.133(3) yes
Zn2 O14 . 2.183(4) yes
O1 C1 . 1.259(6) ?
O2 C1 . 1.252(5) ?
O3 C3 . 1.238(5) ?
O4 C8 . 1.238(6) ?
O4 Zn1 7_566 2.063(4) ?
O5 C8 . 1.266(6) ?
O5 Zn2 5_657 1.960(3) ?
O6 C10 . 1.256(6) ?
O7 C10 . 1.256(6) ?
O7 Zn1 3_646 2.091(3) ?
O8 C5 . 1.233(5) ?
O9 C12 . 1.230(6) ?
O10 C12 . 1.272(6) ?
O10 Zn2 4_457 2.030(3) ?
O11 H11B . 0.8500 ?
O11 H11A . 0.8499 ?
O12 H12A . 0.8500 ?
O12 H12B . 0.8501 ?
O13 Zn2 3_656 2.133(3) ?
O13 H13A . 0.9700 ?
O13 H13B . 0.9700 ?
O14 H14B . 0.8500 ?
O14 H14A . 0.8500 ?
N1 C3 . 1.357(5) ?
N1 C6 . 1.458(5) ?
N1 C2 . 1.459(5) ?
N2 C3 . 1.365(6) ?
N2 C7 . 1.444(5) ?
N2 C4 . 1.463(5) ?
N3 C5 . 1.363(6) ?
N3 C4 . 1.454(5) ?
N3 C9 . 1.463(5) ?
N4 C5 . 1.367(6) ?
N4 C11 . 1.452(5) ?
N4 C6 . 1.469(5) ?
C1 C2 . 1.529(6) ?
C2 H2A . 0.9700 ?
C2 H2B . 0.9700 ?
C4 C19 . 1.519(6) ?
C4 C6 . 1.607(6) ?
C6 C13 . 1.507(6) ?
C7 C8 . 1.513(6) ?
C7 H7A . 0.9700 ?
C7 H7B . 0.9700 ?
C9 C10 . 1.521(7) ?
C9 H9A . 0.9700 ?
C9 H9B . 0.9700 ?
C11 C12 . 1.543(7) ?
C11 H11C . 0.9700 ?
C11 H11D . 0.9700 ?
C13 C14 . 1.389(6) ?
C13 C18 . 1.394(6) ?
C14 C15 . 1.371(7) ?
C14 H14 . 0.9300 ?
C15 C16 . 1.408(8) ?
C15 H15 . 0.9300 ?
C16 C17 . 1.357(8) ?
C16 H16 . 0.9300 ?
C17 C18 . 1.404(7) ?
C17 H17 . 0.9300 ?
C18 H18 . 0.9300 ?
C19 C24 . 1.384(6) ?
C19 C20 . 1.399(7) ?
C20 C21 . 1.388(7) ?
C20 H20 . 0.9300 ?
C21 C22 . 1.390(8) ?
C21 H21 . 0.9300 ?
C22 C23 . 1.377(8) ?
C22 H22 . 0.9300 ?
C23 C24 . 1.395(7) ?
C23 H23 . 0.9300 ?
C24 H24 . 0.9300 ?
O15 H15A . 0.83(3) ?
O15 H15B . 0.84(3) ?

loop_
_geom_hbond_atom_site_label_D
_geom_hbond_atom_site_label_H
_geom_hbond_atom_site_label_A
_geom_hbond_site_symmetry_A
_geom_hbond_distance_DH
_geom_hbond_distance_HA
_geom_hbond_distance_DA
_geom_hbond_angle_DHA
O15 H15B O1 6_657 0.84(3) 2.54(6) 3.108(6) 126(6)
O15 H15B O3 6_657 0.84(3) 2.29(6) 2.995(6) 141(6)
O15 H15A O2 3_646 0.83(3) 2.23(6) 2.954(6) 145(8)
O14 H14A O3 4_557 0.85 1.99 2.812(5) 163.8
O14 H14B O8 . 0.85 2.30 3.104(5) 158.6
O13 H13B O2 . 0.97 1.86 2.684(5) 141.5
O13 H13A O9 2_564 0.97 1.90 2.671(5) 134.4
O12 H12B O15 6_557 0.85 1.91 2.723(6) 158.2
O12 H12A O14 6_557 0.85 2.03 2.827(5) 156.2
O11 H11A O10 7_565 0.85 2.10 2.945(5) 170.3
O11 H11B O8 7_565 0.85 1.98 2.749(5) 149.9

loop_
_geom_torsion_atom_site_label_1
_geom_torsion_atom_site_label_2
_geom_torsion_atom_site_label_3
_geom_torsion_atom_site_label_4
_geom_torsion_site_symmetry_1
_geom_torsion_site_symmetry_4
_geom_torsion
O11 Zn1 O1 C1 . . 150.5(4)
O4 Zn1 O1 C1 7_565 . -165.2(7)
O7 Zn1 O1 C1 3_656 . 56.4(4)
O12 Zn1 O1 C1 . . -119.4(4)
O13 Zn1 O1 C1 . . -33.1(4)
O5 Zn2 O6 C10 5_657 . -37.3(4)
O10 Zn2 O6 C10 4_557 . 159.8(3)
O13 Zn2 O6 C10 3_646 . 65.2(4)
O14 Zn2 O6 C10 . . -127.8(4)
O11 Zn1 O13 Zn2 . 3_656 -169.0(16)
O1 Zn1 O13 Zn2 . 3_656 143.10(15)
O4 Zn1 O13 Zn2 7_565 3_656 -44.33(17)
O7 Zn1 O13 Zn2 3_656 3_656 46.57(16)
O12 Zn1 O13 Zn2 . 3_656 -129.39(16)
Zn1 O1 C1 O2 . . 22.7(6)
Zn1 O1 C1 C2 . . -158.1(3)
C3 N1 C2 C1 . . -78.8(5)
C6 N1 C2 C1 . . 117.6(4)
O2 C1 C2 N1 . . 176.9(4)
O1 C1 C2 N1 . . -2.4(6)
C6 N1 C3 O3 . . 168.1(4)
C2 N1 C3 O3 . . 2.4(6)
C6 N1 C3 N2 . . -13.5(5)
C2 N1 C3 N2 . . -179.3(4)
C7 N2 C3 O3 . . 3.9(6)
C4 N2 C3 O3 . . 175.3(4)
C7 N2 C3 N1 . . -174.4(4)
C4 N2 C3 N1 . . -3.0(5)
C5 N3 C4 N2 . . -86.1(4)
C9 N3 C4 N2 . . 75.9(5)
C5 N3 C4 C19 . . 143.1(4)
C9 N3 C4 C19 . . -54.9(5)
C5 N3 C4 C6 . . 20.2(4)
C9 N3 C4 C6 . . -177.8(4)
C3 N2 C4 N3 . . 123.4(4)
C7 N2 C4 N3 . . -65.4(5)
C3 N2 C4 C19 . . -106.8(4)
C7 N2 C4 C19 . . 64.5(5)
C3 N2 C4 C6 . . 15.9(4)
C7 N2 C4 C6 . . -172.8(4)
C4 N3 C5 O8 . . 172.1(4)
C9 N3 C5 O8 . . 10.2(7)
C4 N3 C5 N4 . . -7.7(5)
C9 N3 C5 N4 . . -169.6(4)
C11 N4 C5 O8 . . 3.9(7)
C6 N4 C5 O8 . . 169.8(4)
C11 N4 C5 N3 . . -176.3(4)
C6 N4 C5 N3 . . -10.4(5)
C3 N1 C6 N4 . . -83.2(4)
C2 N1 C6 N4 . . 82.1(5)
C3 N1 C6 C13 . . 145.3(4)
C2 N1 C6 C13 . . -49.4(5)
C3 N1 C6 C4 . . 22.4(4)
C2 N1 C6 C4 . . -172.3(4)
C5 N4 C6 N1 . . 128.8(4)
C11 N4 C6 N1 . . -65.4(5)
C5 N4 C6 C13 . . -99.3(4)
C11 N4 C6 C13 . . 66.5(5)
C5 N4 C6 C4 . . 21.5(4)
C11 N4 C6 C4 . . -172.7(4)
N3 C4 C6 N1 . . -139.5(3)
N2 C4 C6 N1 . . -21.9(4)
C19 C4 C6 N1 . . 100.0(4)
N3 C4 C6 N4 . . -23.5(4)
N2 C4 C6 N4 . . 94.1(3)
C19 C4 C6 N4 . . -144.1(4)
N3 C4 C6 C13 . . 97.2(4)
N2 C4 C6 C13 . . -145.1(3)
C19 C4 C6 C13 . . -23.3(5)
C3 N2 C7 C8 . . -96.5(5)
C4 N2 C7 C8 . . 93.1(5)
Zn1 O4 C8 O5 7_566 . 12.9(8)
Zn1 O4 C8 C7 7_566 . -168.7(3)
Zn2 O5 C8 O4 5_657 . 0.0(8)
Zn2 O5 C8 C7 5_657 . -178.5(3)
N2 C7 C8 O4 . . 17.2(6)
N2 C7 C8 O5 . . -164.2(4)
C5 N3 C9 C10 . . -79.0(6)
C4 N3 C9 C10 . . 120.9(4)
Zn1 O7 C10 O6 3_646 . -9.9(8)
Zn1 O7 C10 C9 3_646 . 174.1(3)
Zn2 O6 C10 O7 . . -28.8(6)
Zn2 O6 C10 C9 . . 147.1(3)
N3 C9 C10 O7 . . -163.9(4)
N3 C9 C10 O6 . . 19.7(6)
C5 N4 C11 C12 . . -104.8(5)
C6 N4 C11 C12 . . 90.9(5)
Zn2 O10 C12 O9 4_457 . 15.3(6)
Zn2 O10 C12 C11 4_457 . -167.5(3)
N4 C11 C12 O9 . . -169.6(4)
N4 C11 C12 O10 . . 12.9(6)
N1 C6 C13 C14 . . 151.7(4)
N4 C6 C13 C14 . . 20.4(6)
C4 C6 C13 C14 . . -92.0(5)
N1 C6 C13 C18 . . -38.2(5)
N4 C6 C13 C18 . . -169.5(4)
C4 C6 C13 C18 . . 78.1(5)
C18 C13 C14 C15 . . -1.9(7)
C6 C13 C14 C15 . . 168.2(4)
C13 C14 C15 C16 . . -0.9(7)
C14 C15 C16 C17 . . 3.5(8)
C15 C16 C17 C18 . . -3.1(7)
C14 C13 C18 C17 . . 2.3(7)
C6 C13 C18 C17 . . -168.0(4)
C16 C17 C18 C13 . . 0.3(7)
N3 C4 C19 C24 . . 147.2(4)
N2 C4 C19 C24 . . 16.0(6)
C6 C4 C19 C24 . . -97.9(5)
N3 C4 C19 C20 . . -37.9(5)
N2 C4 C19 C20 . . -169.1(4)
C6 C4 C19 C20 . . 77.0(5)
C24 C19 C20 C21 . . 3.4(7)
C4 C19 C20 C21 . . -171.7(4)
C19 C20 C21 C22 . . -3.3(8)
C20 C21 C22 C23 . . 0.1(8)
C21 C22 C23 C24 . . 3.2(8)
C20 C19 C24 C23 . . -0.1(7)
C4 C19 C24 C23 . . 174.7(4)
C22 C23 C24 C19 . . -3.1(8)
